data_4112059
loop_
_publ_author_name
'Weihua Wang'
'Oleksandr Rusin'
'Xiangyang Xu'
'Kyu Kwang Kim'
'Jorge O. Escobedo'
'Sayo O. Fakayode'
'Kristin A. Fletcher'
'Mark Lowry'
'Corin M. Schowalter'
'Candace M. Lawrence'
'Frank R. Fronczek'
'Isiah M. Warner'
'Robert M. Strongin'

_publ_section_title
;
 Detection of Homocysteine and Cysteine
;
_journal_name_full 'Journal of the American Chemical Society'
_journal_page_first 15949
_journal_page_last 15958
_journal_paper_doi 10.1021/ja054962n
_journal_volume 127
_journal_year 2005
_chemical_compound_source 'local laboratory'
_chemical_formula_moiety 'C21 H12 O6'
_chemical_formula_sum 'C21 H12 O6'
_chemical_formula_weight 360.31
_chemical_name_systematic
; 
 ? 
;
_space_group_IT_number 14
_symmetry_cell_setting monoclinic
_symmetry_space_group_name_Hall '-P 2ybc'
_symmetry_space_group_name_H-M 'P 1 21/c 1'
_atom_sites_solution_hydrogens geom
_atom_sites_solution_primary direct
_atom_sites_solution_secondary difmap
_audit_creation_method SHELXL-97
_cell_angle_alpha 90.00
_cell_angle_beta 104.80(3)
_cell_angle_gamma 90.00
_cell_formula_units_Z 4
_cell_length_a 7.891(6)
_cell_length_b 21.304(15)
_cell_length_c 9.977(8)
_cell_measurement_reflns_used 2673
_cell_measurement_temperature 105
_cell_measurement_theta_max 25.0
_cell_measurement_theta_min 2.5
_cell_volume 1622(2)
_computing_cell_refinement 'HKL Scalepack (Otwinowski & Minor 1997)'
_computing_data_collection 'COLLECT (Nonius, 2000)'
_computing_data_reduction 'HKL Denzo and Scalepack (Otwinowski & Minor 1997)'
_computing_molecular_graphics 'ORTEP-3 for Windows (Farrugia, 1997)'
_computing_publication_material 'SHELXL-97 (Sheldrick, 1997)'
_computing_structure_refinement 'SHELXL-97 (Sheldrick, 1997)'
_computing_structure_solution 'SIR97 (Altomare  et al., 1999)'
_diffrn_ambient_temperature 105
_diffrn_measured_fraction_theta_full 0.989
_diffrn_measured_fraction_theta_max 0.989
_diffrn_measurement_device 'KappaCCD (with Oxford Cryostream)'
_diffrn_measurement_method ' \w scans with \k offsets'
_diffrn_radiation_monochromator graphite
_diffrn_radiation_source 'fine-focus sealed tube'
_diffrn_radiation_type MoK\a
_diffrn_radiation_wavelength 0.71073
_diffrn_reflns_av_R_equivalents 0.098
_diffrn_reflns_av_sigmaI/netI 0.1942
_diffrn_reflns_limit_h_max 9
_diffrn_reflns_limit_h_min -9
_diffrn_reflns_limit_k_max 22
_diffrn_reflns_limit_k_min -25
_diffrn_reflns_limit_l_max 11
_diffrn_reflns_limit_l_min -11
_diffrn_reflns_number 10081
_diffrn_reflns_theta_full 25.05
_diffrn_reflns_theta_max 25.0
_diffrn_reflns_theta_min 2.6
_diffrn_standards_decay_% <2
_diffrn_standards_number 0
_exptl_absorpt_coefficient_mu 0.110
_exptl_absorpt_correction_type none
_exptl_crystal_colour yellow
_exptl_crystal_density_diffrn 1.476
_exptl_crystal_description lath
_exptl_crystal_F_000 744
_exptl_crystal_size_max 0.32
_exptl_crystal_size_mid 0.15
_exptl_crystal_size_min 0.05
_refine_diff_density_max 0.76
_refine_diff_density_min -0.30
_refine_diff_density_rms 0.071
_refine_ls_extinction_method none
_refine_ls_goodness_of_fit_ref 0.966
_refine_ls_hydrogen_treatment constr
_refine_ls_matrix_type full
_refine_ls_number_parameters 246
_refine_ls_number_reflns 2842
_refine_ls_number_restraints 0
_refine_ls_restrained_S_all 0.966
_refine_ls_R_factor_all 0.235
_refine_ls_R_factor_gt 0.088
_refine_ls_shift/su_max 0.000
_refine_ls_shift/su_mean 0.000
_refine_ls_structure_factor_coef Fsqd
_refine_ls_weighting_details 'calc w=1/[\s^2^(Fo^2^)+(0.1300P)^2^] where P=(Fo^2^+2Fc^2^)/3'
_refine_ls_weighting_scheme calc
_refine_ls_wR_factor_gt 0.202
_refine_ls_wR_factor_ref 0.269
_reflns_number_gt 1112
_reflns_number_total 2842
_reflns_threshold_expression I>2\s(I)
_cod_data_source_file ja054962nsi20050723_053237.cif
_cod_data_source_block 6b
_cod_original_sg_symbol_H-M 'P 21/c '
_cod_database_code 4112059

loop_
_symmetry_equiv_pos_as_xyz
'x, y, z'
'-x, y+1/2, -z+1/2'
'-x, -y, -z'
'x, -y-1/2, z-1/2'

loop_
_atom_site_label
_atom_site_type_symbol
_atom_site_fract_x
_atom_site_fract_y
_atom_site_fract_z
_atom_site_U_iso_or_equiv
_atom_site_adp_type
_atom_site_occupancy
_atom_site_symmetry_multiplicity
_atom_site_calc_flag
_atom_site_refinement_flags
O1 O 0.3013(5) 0.5298(2) 0.5371(4) 0.0389(11) Uani 1 1 d .
O2 O -0.0278(6) 0.3645(2) 0.2795(4) 0.0555(13) Uani 1 1 d .
H2O H -0.0116 0.3493 0.3595 0.083 Uiso 1 1 calc R
O3 O 0.6368(6) 0.6841(2) 0.8308(5) 0.0501(13) Uani 1 1 d .
H3O H 0.6057 0.6626 0.8909 0.075 Uiso 1 1 calc R
O4 O 0.0311(6) 0.3731(2) 0.5446(4) 0.0536(13) Uani 1 1 d .
O5 O 0.5116(5) 0.5751(2) 0.2299(4) 0.0509(13) Uani 1 1 d .
O6 O 0.6207(6) 0.6078(2) 0.0536(5) 0.0687(16) Uani 1 1 d .
C1 C 0.1391(7) 0.4478(3) 0.4102(6) 0.0329(15) Uani 1 1 d .
C2 C 0.0665(8) 0.4184(3) 0.2856(7) 0.0416(16) Uani 1 1 d .
C3 C 0.0930(9) 0.4415(3) 0.1627(7) 0.0540(19) Uani 1 1 d .
H3 H 0.0471 0.4201 0.0776 0.065 Uiso 1 1 calc R
C4 C 0.1875(8) 0.4964(3) 0.1665(7) 0.0486(18) Uani 1 1 d .
H4 H 0.2047 0.5126 0.0822 0.058 Uiso 1 1 calc R
C5 C 0.2584(7) 0.5288(3) 0.2888(6) 0.0364(16) Uani 1 1 d .
C6 C 0.3589(8) 0.5896(3) 0.2887(6) 0.0428(17) Uani 1 1 d .
C7 C 0.4276(8) 0.6144(3) 0.4320(6) 0.0390(17) Uani 1 1 d .
C8 C 0.5271(8) 0.6696(3) 0.4560(7) 0.0480(18) Uani 1 1 d .
H8 H 0.5489 0.6919 0.3797 0.058 Uiso 1 1 calc R
C9 C 0.5944(8) 0.6923(3) 0.5900(7) 0.0469(18) Uani 1 1 d .
H9 H 0.6614 0.7299 0.6041 0.056 Uiso 1 1 calc R
C10 C 0.5642(8) 0.6602(3) 0.7035(7) 0.0435(17) Uani 1 1 d .
C11 C 0.4649(8) 0.6061(3) 0.6826(7) 0.0401(17) Uani 1 1 d .
H11 H 0.4422 0.5841 0.7590 0.048 Uiso 1 1 calc R
C12 C 0.3980(7) 0.5842(3) 0.5471(6) 0.0397(17) Uani 1 1 d .
C13 C 0.2356(7) 0.5029(3) 0.4097(6) 0.0338(15) Uani 1 1 d .
C14 C 0.1153(8) 0.4223(3) 0.5383(7) 0.0461(18) Uani 1 1 d .
H14 H 0.1664 0.4439 0.6221 0.055 Uiso 1 1 calc R
C15 C 0.2580(8) 0.6369(3) 0.1867(6) 0.0401(16) Uani 1 1 d .
C16 C 0.0978(7) 0.6654(3) 0.1834(6) 0.0377(16) Uani 1 1 d .
H16 H 0.0332 0.6555 0.2491 0.045 Uiso 1 1 calc R
C17 C 0.0381(8) 0.7091(3) 0.0780(6) 0.0478(19) Uani 1 1 d .
H17 H -0.0703 0.7298 0.0720 0.057 Uiso 1 1 calc R
C18 C 0.1316(9) 0.7236(3) -0.0186(6) 0.0470(18) Uani 1 1 d .
H18 H 0.0865 0.7542 -0.0877 0.056 Uiso 1 1 calc R
C19 C 0.2838(9) 0.6952(3) -0.0163(7) 0.0498(18) Uani 1 1 d .
H19 H 0.3465 0.7048 -0.0833 0.060 Uiso 1 1 calc R
C20 C 0.3467(8) 0.6513(3) 0.0876(6) 0.0459(18) Uani 1 1 d .
C21 C 0.5035(9) 0.6124(3) 0.1153(7) 0.055(2) Uani 1 1 d .

loop_
_atom_site_aniso_label
_atom_site_aniso_U_11
_atom_site_aniso_U_22
_atom_site_aniso_U_33
_atom_site_aniso_U_23
_atom_site_aniso_U_13
_atom_site_aniso_U_12
O1 0.042(2) 0.041(3) 0.039(3) 0.007(2) 0.019(2) -0.002(2)
O2 0.062(3) 0.045(3) 0.059(3) 0.002(3) 0.014(3) -0.002(3)
O3 0.055(3) 0.055(3) 0.044(3) -0.003(2) 0.021(2) 0.004(2)
O4 0.052(3) 0.050(3) 0.061(3) 0.004(3) 0.021(2) -0.004(3)
O5 0.045(3) 0.062(3) 0.053(3) 0.020(3) 0.026(2) 0.014(2)
O6 0.056(3) 0.083(4) 0.073(4) 0.024(3) 0.029(3) 0.010(3)
C1 0.034(3) 0.037(4) 0.030(4) 0.005(3) 0.013(3) 0.005(3)
C2 0.049(4) 0.040(4) 0.039(4) 0.010(4) 0.018(3) 0.007(4)
C3 0.059(4) 0.051(5) 0.048(5) -0.003(4) 0.006(4) 0.013(4)
C4 0.056(4) 0.052(5) 0.038(4) 0.012(4) 0.013(3) 0.010(4)
C5 0.036(4) 0.035(4) 0.040(4) 0.012(3) 0.012(3) 0.009(3)
C6 0.039(4) 0.056(5) 0.037(4) 0.009(3) 0.017(3) 0.013(3)
C7 0.039(4) 0.035(4) 0.043(4) 0.012(3) 0.010(3) 0.005(3)
C8 0.046(4) 0.054(5) 0.044(5) 0.021(4) 0.012(3) 0.007(4)
C9 0.038(4) 0.036(4) 0.067(5) 0.008(4) 0.014(4) 0.001(3)
C10 0.042(4) 0.045(5) 0.045(4) -0.002(4) 0.014(3) 0.007(4)
C11 0.040(4) 0.039(4) 0.046(4) 0.004(3) 0.019(3) 0.004(3)
C12 0.035(4) 0.043(4) 0.045(4) 0.000(4) 0.018(3) 0.004(3)
C13 0.026(3) 0.039(4) 0.036(4) 0.004(3) 0.008(3) 0.010(3)
C14 0.037(4) 0.040(4) 0.062(5) -0.001(4) 0.014(3) 0.000(3)
C15 0.040(4) 0.040(4) 0.041(4) 0.004(3) 0.012(3) 0.003(3)
C16 0.037(4) 0.032(4) 0.044(4) 0.001(3) 0.009(3) -0.001(3)
C17 0.045(4) 0.046(5) 0.046(4) 0.000(4) 0.001(4) 0.020(3)
C18 0.064(5) 0.037(5) 0.043(4) 0.004(3) 0.019(4) 0.001(4)
C19 0.054(4) 0.050(5) 0.049(4) 0.011(4) 0.020(4) -0.005(4)
C20 0.040(4) 0.052(5) 0.045(4) 0.008(4) 0.011(3) 0.000(4)
C21 0.045(4) 0.067(6) 0.059(5) 0.012(4) 0.026(4) -0.003(4)

loop_
_atom_type_symbol
_atom_type_description
_atom_type_scat_dispersion_real
_atom_type_scat_dispersion_imag
_atom_type_scat_source
C C 0.0033 0.0016 'International Tables Vol C Tables 4.2.6.8 and 6.1.1.4'
H H 0.0000 0.0000 'International Tables Vol C Tables 4.2.6.8 and 6.1.1.4'
O O 0.0106 0.0060 'International Tables Vol C Tables 4.2.6.8 and 6.1.1.4'

loop_
_geom_angle_atom_site_label_1
_geom_angle_atom_site_label_2
_geom_angle_atom_site_label_3
_geom_angle
C13 O1 C12 119.4(5)
C2 O2 H2O 109.5
C10 O3 H3O 109.5
C21 O5 C6 109.4(5)
C2 C1 C13 118.6(6)
C2 C1 C14 120.6(6)
C13 C1 C14 120.8(6)
O2 C2 C1 121.3(6)
O2 C2 C3 117.7(6)
C1 C2 C3 121.0(6)
C4 C3 C2 118.6(7)
C4 C3 H3 120.7
C2 C3 H3 120.7
C3 C4 C5 122.5(6)
C3 C4 H4 118.7
C5 C4 H4 118.7
C13 C5 C4 117.2(6)
C13 C5 C6 121.7(6)
C4 C5 C6 121.1(6)
C7 C6 O5 108.4(5)
C7 C6 C15 114.3(6)
O5 C6 C15 102.3(5)
C7 C6 C5 111.4(5)
O5 C6 C5 107.2(5)
C15 C6 C5 112.7(5)
C12 C7 C8 116.9(6)
C12 C7 C6 122.2(6)
C8 C7 C6 120.9(6)
C9 C8 C7 121.1(6)
C9 C8 H8 119.5
C7 C8 H8 119.5
C8 C9 C10 120.4(6)
C8 C9 H9 119.8
C10 C9 H9 119.8
O3 C10 C11 123.0(6)
O3 C10 C9 117.2(6)
C11 C10 C9 119.8(6)
C10 C11 C12 118.9(6)
C10 C11 H11 120.6
C12 C11 H11 120.6
O1 C12 C7 122.5(6)
O1 C12 C11 114.5(5)
C7 C12 C11 122.9(6)
O1 C13 C5 122.8(6)
O1 C13 C1 115.2(5)
C5 C13 C1 122.0(6)
O4 C14 C1 123.4(6)
O4 C14 H14 118.3
C1 C14 H14 118.3
C20 C15 C16 120.5(6)
C20 C15 C6 110.8(5)
C16 C15 C6 128.7(5)
C17 C16 C15 116.0(6)
C17 C16 H16 122.0
C15 C16 H16 122.0
C18 C17 C16 122.3(6)
C18 C17 H17 118.9
C16 C17 H17 118.9
C19 C18 C17 121.4(6)
C19 C18 H18 119.3
C17 C18 H18 119.3
C18 C19 C20 117.6(6)
C18 C19 H19 121.2
C20 C19 H19 121.2
C15 C20 C19 122.2(6)
C15 C20 C21 107.3(6)
C19 C20 C21 130.5(6)
O6 C21 O5 118.9(6)
O6 C21 C20 131.0(7)
O5 C21 C20 110.0(5)

loop_
_geom_bond_atom_site_label_1
_geom_bond_atom_site_label_2
_geom_bond_distance
O1 C13 1.369(7)
O1 C12 1.378(7)
O2 C2 1.361(7)
O2 H2O 0.8400
O3 C10 1.353(7)
O3 H3O 0.8400
O4 C14 1.250(7)
O5 C21 1.380(7)
O5 C6 1.501(7)
O6 C21 1.239(7)
C1 C2 1.379(8)
C1 C13 1.400(8)
C1 C14 1.444(8)
C2 C3 1.385(9)
C3 C4 1.382(9)
C3 H3 0.9500
C4 C5 1.389(8)
C4 H4 0.9500
C5 C13 1.379(8)
C5 C6 1.520(9)
C6 C7 1.490(8)
C6 C15 1.507(8)
C7 C12 1.387(8)
C7 C8 1.400(9)
C8 C9 1.393(8)
C8 H8 0.9500
C9 C10 1.395(8)
C9 H9 0.9500
C10 C11 1.378(9)
C11 C12 1.400(8)
C11 H11 0.9500
C14 H14 0.9500
C15 C20 1.384(8)
C15 C16 1.395(8)
C16 C17 1.394(8)
C16 H16 0.9500
C17 C18 1.390(8)
C17 H17 0.9500
C18 C19 1.339(8)
C18 H18 0.9500
C19 C20 1.390(8)
C19 H19 0.9500
C20 C21 1.457(9)

loop_
_geom_hbond_atom_site_label_D
_geom_hbond_atom_site_label_H
_geom_hbond_atom_site_label_A
_geom_hbond_distance_DH
_geom_hbond_distance_HA
_geom_hbond_distance_DA
_geom_hbond_angle_DHA
_geom_hbond_site_symmetry_A
O2 H2O O4 0.84 1.86 2.572(6) 141.6 .
O3 H3O O6 0.84 1.98 2.783(7) 160.2 1_556

loop_
_geom_torsion_atom_site_label_1
_geom_torsion_atom_site_label_2
_geom_torsion_atom_site_label_3
_geom_torsion_atom_site_label_4
_geom_torsion
C13 C1 C2 O2 179.6(5)
C14 C1 C2 O2 -0.6(9)
C13 C1 C2 C3 2.2(9)
C14 C1 C2 C3 -178.1(6)
O2 C2 C3 C4 179.6(6)
C1 C2 C3 C4 -2.8(9)
C2 C3 C4 C5 0.7(10)
C3 C4 C5 C13 1.9(9)
C3 C4 C5 C6 -178.9(6)
C21 O5 C6 C7 -117.6(6)
C21 O5 C6 C15 3.5(6)
C21 O5 C6 C5 122.1(5)
C13 C5 C6 C7 1.2(7)
C4 C5 C6 C7 -178.0(5)
C13 C5 C6 O5 119.6(5)
C4 C5 C6 O5 -59.5(7)
C13 C5 C6 C15 -128.7(6)
C4 C5 C6 C15 52.2(8)
O5 C6 C7 C12 -118.3(6)
C15 C6 C7 C12 128.4(6)
C5 C6 C7 C12 -0.7(8)
O5 C6 C7 C8 61.2(7)
C15 C6 C7 C8 -52.1(8)
C5 C6 C7 C8 178.8(5)
C12 C7 C8 C9 0.8(9)
C6 C7 C8 C9 -178.7(6)
C7 C8 C9 C10 0.2(9)
C8 C9 C10 O3 178.5(5)
C8 C9 C10 C11 -0.9(9)
O3 C10 C11 C12 -178.7(5)
C9 C10 C11 C12 0.8(9)
C13 O1 C12 C7 2.1(8)
C13 O1 C12 C11 -177.4(5)
C8 C7 C12 O1 179.6(5)
C6 C7 C12 O1 -0.9(9)
C8 C7 C12 C11 -1.0(9)
C6 C7 C12 C11 178.5(5)
C10 C11 C12 O1 179.7(5)
C10 C11 C12 C7 0.2(9)
C12 O1 C13 C5 -1.5(8)
C12 O1 C13 C1 -180.0(5)
C4 C5 C13 O1 179.0(5)
C6 C5 C13 O1 -0.1(8)
C4 C5 C13 C1 -2.6(8)
C6 C5 C13 C1 178.2(5)
C2 C1 C13 O1 179.1(5)
C14 C1 C13 O1 -0.7(8)
C2 C1 C13 C5 0.6(8)
C14 C1 C13 C5 -179.1(5)
C2 C1 C14 O4 0.5(9)
C13 C1 C14 O4 -179.7(5)
C7 C6 C15 C20 113.1(6)
O5 C6 C15 C20 -3.8(7)
C5 C6 C15 C20 -118.5(6)
C7 C6 C15 C16 -66.6(8)
O5 C6 C15 C16 176.5(6)
C5 C6 C15 C16 61.8(8)
C20 C15 C16 C17 -1.4(9)
C6 C15 C16 C17 178.2(6)
C15 C16 C17 C18 0.2(9)
C16 C17 C18 C19 1.0(10)
C17 C18 C19 C20 -0.9(10)
C16 C15 C20 C19 1.6(10)
C6 C15 C20 C19 -178.1(6)
C16 C15 C20 C21 -177.5(6)
C6 C15 C20 C21 2.8(8)
C18 C19 C20 C15 -0.4(10)
C18 C19 C20 C21 178.5(7)
C6 O5 C21 O6 178.9(6)
C6 O5 C21 C20 -2.0(7)
C15 C20 C21 O6 178.5(8)
C19 C20 C21 O6 -0.5(13)
C15 C20 C21 O5 -0.5(8)
C19 C20 C21 O5 -179.5(6)
